data_7720719
loop_
_publ_author_name
'Nanda Goswami, Juli'
'Nagappan, Sreenivasan'
'Sardar, Ankan'
'Murmu, Krishna Chandra'
'Haque, Najirul'
'De, Sudipta'
'Brandao, Paula'
'Kundu, Subrata'
'Dolai, Malay'

_publ_section_title
;
 <i>In situ</i> transformed binuclear Co(II) and Ni(II) complexes as
 electrocatalysts for the water oxidation reaction.
;
_journal_issue 15
_journal_name_full 'Dalton transactions (Cambridge, England : 2003)'
_journal_page_first 5920
_journal_page_last 5933
_journal_paper_doi 10.1039/d6dt00015k
_journal_volume 55
_journal_year 2026
_chemical_formula_sum 'C32 H38 Cl6 Co3 N16 O10'
_chemical_formula_weight 1196.27
_space_group_crystal_system monoclinic
_space_group_IT_number 15
_space_group_name_Hall '-C 2yc'
_space_group_name_H-M_alt 'C 1 2/c 1'
_atom_sites_solution_hydrogens geom
_atom_sites_solution_primary direct
_atom_sites_solution_secondary difmap
_audit_creation_method SHELXL-97
_audit_update_record
;
2025-12-22 deposited with the CCDC.	2026-03-17 downloaded from the CCDC.
;
_cell_angle_alpha 90.00
_cell_angle_beta 99.3290(10)
_cell_angle_gamma 90.00
_cell_formula_units_Z 4
_cell_length_a 21.0445(9)
_cell_length_b 10.4764(4)
_cell_length_c 21.5082(7)
_cell_measurement_reflns_used 324
_cell_measurement_temperature 150(2)
_cell_measurement_theta_max 33.18
_cell_measurement_theta_min 2.2
_cell_volume 4679.2(3)
_computing_molecular_graphics 'Olex2 1.5 (Dolomanov et al., 2009)'
_computing_publication_material 'Olex2 1.5 (Dolomanov et al., 2009)'
_computing_structure_refinement 'SHELXL 2013/4 (Sheldrick, 2015)'
_diffrn_ambient_temperature 150(2)
_diffrn_measured_fraction_theta_full 0.989
_diffrn_measured_fraction_theta_max 0.989
_diffrn_measurement_device_type 'Bruker APEX-II CCD'
_diffrn_measurement_method '\f and \w scans'
_diffrn_radiation_monochromator graphite
_diffrn_radiation_source 'fine-focus sealed tube'
_diffrn_radiation_type MoK\a
_diffrn_radiation_wavelength 0.71073
_diffrn_reflns_av_R_equivalents 0.0486
_diffrn_reflns_av_sigmaI/netI 0.0203
_diffrn_reflns_limit_h_max 32
_diffrn_reflns_limit_h_min -32
_diffrn_reflns_limit_k_max 16
_diffrn_reflns_limit_k_min -16
_diffrn_reflns_limit_l_max 33
_diffrn_reflns_limit_l_min -33
_diffrn_reflns_number 124120
_diffrn_reflns_theta_full 33.18
_diffrn_reflns_theta_max 33.18
_diffrn_reflns_theta_min 2.18
_exptl_absorpt_coefficient_mu 1.462
_exptl_absorpt_correction_T_max 0.943
_exptl_absorpt_correction_T_min 0.754
_exptl_absorpt_correction_type multi-scan
_exptl_absorpt_process_details Multiscan
_exptl_crystal_colour Blue
_exptl_crystal_density_diffrn 1.692
_exptl_crystal_density_method 'not measured'
_exptl_crystal_description Rectangular
_exptl_crystal_F_000 2412
_exptl_crystal_size_max 0.20
_exptl_crystal_size_mid 0.18
_exptl_crystal_size_min 0.04
_refine_diff_density_max 0.542
_refine_diff_density_min -0.460
_refine_diff_density_rms 0.065
_refine_ls_extinction_method none
_refine_ls_goodness_of_fit_ref 0.967
_refine_ls_hydrogen_treatment mixed
_refine_ls_matrix_type full
_refine_ls_number_parameters 324
_refine_ls_number_reflns 8947
_refine_ls_number_restraints 0
_refine_ls_restrained_S_all 0.967
_refine_ls_R_factor_all 0.0305
_refine_ls_R_factor_gt 0.0259
_refine_ls_shift/su_max 0.004
_refine_ls_shift/su_mean 0.000
_refine_ls_structure_factor_coef Fsqd
_refine_ls_weighting_details 'calc w=1/[\s^2^(Fo^2^)+(0.0422P)^2^+4.4554P] where P=(Fo^2^+2Fc^2^)/3'
_refine_ls_weighting_scheme calc
_refine_ls_wR_factor_gt 0.0691
_refine_ls_wR_factor_ref 0.0725
_reflns_number_gt 7993
_reflns_number_total 8947
_reflns_threshold_expression >2sigma(I)
_cod_data_source_file d6dt00015k2.cif
_cod_data_source_block md12
_cod_depositor_comments
;
The following automatic conversions were performed:

data item '_exptl_absorpt_correction_type' value 'Multiscan' was
changed to 'multi-scan' in accordance with the
/home/data/users/saulius/crontab/automatic-downloads/rss-feeds/RSC/lib/dictionaries/cif_core.dic
dictionary named 'cif_core.dic' version 2.4.2 last updated on
2011-04-26.

Automatic conversion script
Id: cif_fix_values 8170 2020-07-09 18:12:32Z antanas 

 Adding full bibliography for 7720718--7720720.cif.
;
_cod_database_code 7720719

loop_
_symmetry_equiv_pos_as_xyz
'x, y, z'
'-x, y, -z+1/2'
'x+1/2, y+1/2, z'
'-x+1/2, y+1/2, -z+1/2'
'-x, -y, -z'
'x, -y, z-1/2'
'-x+1/2, -y+1/2, -z'
'x+1/2, -y+1/2, z-1/2'

loop_
_atom_site_label
_atom_site_type_symbol
_atom_site_fract_x
_atom_site_fract_y
_atom_site_fract_z
_atom_site_U_iso_or_equiv
_atom_site_adp_type
_atom_site_occupancy
_atom_site_symmetry_multiplicity
_atom_site_calc_flag
_atom_site_refinement_flags
_atom_site_disorder_assembly
_atom_site_disorder_group
Co1 Co 0.703557(6) 0.539076(13) 0.558098(6) 0.01172(4) Uani 1 1 d . . .
Cl1 Cl 0.661610(12) 0.33427(2) 0.578247(12) 0.01808(5) Uani 1 1 d . . .
O1 O 0.76359(4) 0.76670(7) 0.43390(3) 0.01535(13) Uani 1 1 d . . .
O2 O 0.69045(4) 0.41301(7) 0.38055(3) 0.01526(13) Uani 1 1 d . . .
N10 N 0.57328(5) 0.58464(11) 0.38956(4) 0.02088(18) Uani 1 1 d . . .
H10A H 0.5906 0.5626 0.3566 0.025 Uiso 1 1 calc R . .
H10B H 0.5326 0.6079 0.3847 0.025 Uiso 1 1 calc R . .
N1 N 0.74819(4) 0.94497(8) 0.34573(4) 0.01408(14) Uani 1 1 d . . .
N2 N 0.69830(5) 0.79023(9) 0.27174(4) 0.01992(17) Uani 1 1 d . . .
N3 N 0.70772(4) 0.61979(8) 0.36914(4) 0.01274(14) Uani 1 1 d . . .
H3C H 0.6866(8) 0.6033(17) 0.3328(9) 0.024(4) Uiso 1 1 d . . .
N4 N 0.78859(4) 0.50258(8) 0.51615(4) 0.01299(14) Uani 1 1 d . . .
N5 N 0.82486(4) 0.50483(9) 0.41669(4) 0.01646(15) Uani 1 1 d . . .
N6 N 0.66904(4) 0.55161(8) 0.46363(4) 0.01202(13) Uani 1 1 d . . .
N7 N 0.60967(4) 0.61863(9) 0.55765(4) 0.01554(15) Uani 1 1 d . . .
N8 N 0.51381(5) 0.66050(10) 0.48502(5) 0.02149(18) Uani 1 1 d . . .
C1 C 0.73913(6) 1.03499(10) 0.30056(5) 0.01804(18) Uani 1 1 d . . .
H1 H 0.7537 1.1196 0.3103 0.022 Uiso 1 1 calc R . .
C2 C 0.70889(6) 1.00630(11) 0.24008(5) 0.01947(19) Uani 1 1 d . . .
H2 H 0.7011 1.0705 0.2086 0.023 Uiso 1 1 calc R . .
C3 C 0.69043(6) 0.88124(11) 0.22697(5) 0.0221(2) Uani 1 1 d . . .
H3 H 0.6717 0.8589 0.1852 0.026 Uiso 1 1 calc R . .
C4 C 0.72583(5) 0.82829(9) 0.32854(4) 0.01320(15) Uani 1 1 d . . .
C5 C 0.73378(5) 0.73392(9) 0.38165(4) 0.01213(15) Uani 1 1 d . . .
C6 C 0.70961(5) 0.52112(9) 0.41754(4) 0.01142(15) Uani 1 1 d . . .
C7 C 0.77930(5) 0.50810(9) 0.45293(4) 0.01196(15) Uani 1 1 d . . .
C8 C 0.85029(5) 0.49977(10) 0.54533(5) 0.01647(17) Uani 1 1 d . . .
H8 H 0.8591 0.4972 0.5900 0.020 Uiso 1 1 calc R . .
C9 C 0.90094(5) 0.50058(12) 0.51181(5) 0.02071(19) Uani 1 1 d . . .
H9 H 0.9444 0.5013 0.5325 0.025 Uiso 1 1 calc R . .
C10 C 0.88577(5) 0.50035(12) 0.44645(5) 0.02048(19) Uani 1 1 d . . .
H10 H 0.9197 0.4969 0.4222 0.025 Uiso 1 1 calc R . .
C11 C 0.60838(5) 0.58284(9) 0.44649(5) 0.01385(16) Uani 1 1 d . . .
C12 C 0.57466(5) 0.62311(10) 0.49974(5) 0.01489(16) Uani 1 1 d . . .
C13 C 0.48518(6) 0.69770(13) 0.53343(6) 0.0243(2) Uani 1 1 d . . .
H13 H 0.4416 0.7250 0.5250 0.029 Uiso 1 1 calc R . .
C14 C 0.51667(6) 0.69788(13) 0.59510(6) 0.0251(2) Uani 1 1 d . . .
H14 H 0.4958 0.7251 0.6288 0.030 Uiso 1 1 calc R . .
C15 C 0.58032(6) 0.65622(12) 0.60540(5) 0.0216(2) Uani 1 1 d . . .
H15 H 0.6035 0.6544 0.6472 0.026 Uiso 1 1 calc R . .
C16 C 0.68317(5) 0.29850(10) 0.41513(5) 0.01763(18) Uani 1 1 d . . .
H16A H 0.7251 0.2727 0.4384 0.026 Uiso 1 1 calc R . .
H16B H 0.6661 0.2305 0.3858 0.026 Uiso 1 1 calc R . .
H16C H 0.6533 0.3140 0.4448 0.026 Uiso 1 1 calc R . .
Co2 Co 0.5000 0.08784(2) 0.2500 0.01757(5) Uani 1 2 d S . .
Cl2 Cl 0.495680(17) -0.03887(3) 0.163122(14) 0.02871(7) Uani 1 1 d . . .
Cl3 Cl 0.587873(16) 0.21919(3) 0.262235(16) 0.03002(7) Uani 1 1 d . . .
O100 O 0.55399(4) 0.67141(10) 0.16720(4) 0.02377(17) Uani 1 1 d . . .
H11I H 0.5798(11) 0.675(2) 0.1417(11) 0.043(6) Uiso 1 1 d . . .
H10I H 0.5443(10) 0.746(2) 0.1713(10) 0.041(5) Uiso 1 1 d . . .
O200 O 0.61216(5) 0.52861(10) 0.26988(4) 0.02575(18) Uani 1 1 d . . .
H20A H 0.6038(10) 0.454(2) 0.2658(10) 0.037(5) Uiso 1 1 d . . .
H20B H 0.5946(10) 0.567(2) 0.2416(11) 0.037(5) Uiso 1 1 d . . .

loop_
_atom_site_aniso_label
_atom_site_aniso_U_11
_atom_site_aniso_U_22
_atom_site_aniso_U_33
_atom_site_aniso_U_23
_atom_site_aniso_U_13
_atom_site_aniso_U_12
Co1 0.01323(6) 0.01324(6) 0.00843(6) 0.00073(4) 0.00095(4) -0.00035(4)
Cl1 0.01929(11) 0.01696(10) 0.01769(10) 0.00301(8) 0.00210(8) -0.00371(8)
O1 0.0213(3) 0.0138(3) 0.0100(3) 0.0004(2) -0.0004(2) -0.0018(3)
O2 0.0227(3) 0.0113(3) 0.0110(3) -0.0012(2) 0.0003(3) -0.0030(2)
N10 0.0142(4) 0.0341(5) 0.0130(4) 0.0001(3) -0.0016(3) 0.0039(3)
N1 0.0178(4) 0.0140(3) 0.0104(3) 0.0015(3) 0.0021(3) -0.0013(3)
N2 0.0299(5) 0.0181(4) 0.0101(3) 0.0011(3) -0.0015(3) -0.0037(3)
N3 0.0158(3) 0.0132(3) 0.0085(3) 0.0008(3) 0.0000(3) -0.0012(3)
N4 0.0141(3) 0.0141(3) 0.0103(3) 0.0009(3) 0.0007(3) 0.0004(3)
N5 0.0157(4) 0.0213(4) 0.0129(3) -0.0008(3) 0.0038(3) 0.0025(3)
N6 0.0125(3) 0.0135(3) 0.0100(3) 0.0008(3) 0.0016(3) 0.0006(3)
N7 0.0162(4) 0.0174(4) 0.0130(3) -0.0009(3) 0.0026(3) 0.0007(3)
N8 0.0152(4) 0.0284(5) 0.0209(4) 0.0007(4) 0.0030(3) 0.0044(3)
C1 0.0253(5) 0.0160(4) 0.0123(4) 0.0034(3) 0.0012(3) -0.0032(4)
C2 0.0270(5) 0.0198(4) 0.0109(4) 0.0047(3) 0.0008(4) -0.0026(4)
C3 0.0320(6) 0.0222(5) 0.0101(4) 0.0027(3) -0.0022(4) -0.0051(4)
C4 0.0166(4) 0.0138(4) 0.0091(3) 0.0016(3) 0.0019(3) -0.0002(3)
C5 0.0140(4) 0.0127(4) 0.0099(3) 0.0011(3) 0.0026(3) 0.0004(3)
C6 0.0138(4) 0.0114(3) 0.0087(3) 0.0004(3) 0.0008(3) -0.0005(3)
C7 0.0128(4) 0.0123(4) 0.0104(4) -0.0002(3) 0.0009(3) 0.0008(3)
C8 0.0147(4) 0.0206(4) 0.0133(4) 0.0003(3) -0.0003(3) 0.0005(3)
C9 0.0132(4) 0.0302(5) 0.0181(4) -0.0004(4) 0.0005(3) 0.0014(4)
C10 0.0152(4) 0.0284(5) 0.0185(5) -0.0004(4) 0.0047(3) 0.0026(4)
C11 0.0136(4) 0.0155(4) 0.0122(4) 0.0009(3) 0.0012(3) -0.0002(3)
C12 0.0144(4) 0.0159(4) 0.0146(4) 0.0008(3) 0.0029(3) 0.0011(3)
C13 0.0172(5) 0.0303(6) 0.0262(5) -0.0019(4) 0.0057(4) 0.0050(4)
C14 0.0220(5) 0.0313(6) 0.0238(5) -0.0058(4) 0.0087(4) 0.0028(4)
C15 0.0221(5) 0.0279(5) 0.0156(4) -0.0039(4) 0.0055(4) 0.0018(4)
C16 0.0230(5) 0.0122(4) 0.0183(4) 0.0006(3) 0.0050(4) -0.0015(3)
Co2 0.02092(10) 0.01816(9) 0.01311(9) 0.000 0.00115(7) 0.000
Cl2 0.03909(16) 0.03017(14) 0.01663(12) -0.00574(10) 0.00376(11) 0.00175(12)
Cl3 0.02849(14) 0.02729(14) 0.03243(15) -0.00019(11) -0.00063(11) -0.00845(11)
O100 0.0213(4) 0.0300(5) 0.0194(4) 0.0008(3) 0.0015(3) -0.0006(3)
O200 0.0350(5) 0.0226(4) 0.0164(4) 0.0008(3) -0.0058(3) -0.0037(3)

loop_
_atom_type_symbol
_atom_type_description
_atom_type_scat_dispersion_real
_atom_type_scat_dispersion_imag
_atom_type_scat_source
C C 0.0033 0.0016 'International Tables Vol C Tables 4.2.6.8 and 6.1.1.4'
H H 0.0000 0.0000 'International Tables Vol C Tables 4.2.6.8 and 6.1.1.4'
N N 0.0061 0.0033 'International Tables Vol C Tables 4.2.6.8 and 6.1.1.4'
O O 0.0106 0.0060 'International Tables Vol C Tables 4.2.6.8 and 6.1.1.4'
Cl Cl 0.1484 0.1585 'International Tables Vol C Tables 4.2.6.8 and 6.1.1.4'
Co Co 0.3494 0.9721 'International Tables Vol C Tables 4.2.6.8 and 6.1.1.4'

loop_
_geom_angle_atom_site_label_1
_geom_angle_atom_site_label_2
_geom_angle_atom_site_label_3
_geom_angle
_geom_angle_site_symmetry_1
_geom_angle_site_symmetry_3
_geom_angle_publ_flag
N6 Co1 N7 78.00(3) . . ?
N6 Co1 O1 94.39(3) . 7_666 ?
N7 Co1 O1 85.21(3) . 7_666 ?
N6 Co1 N1 169.14(3) . 7_666 ?
N7 Co1 N1 105.33(3) . 7_666 ?
O1 Co1 N1 75.78(3) 7_666 7_666 ?
N6 Co1 N4 77.41(3) . . ?
N7 Co1 N4 152.96(3) . . ?
O1 Co1 N4 85.62(3) 7_666 . ?
N1 Co1 N4 96.94(3) 7_666 . ?
N6 Co1 Cl1 98.95(2) . . ?
N7 Co1 Cl1 89.00(3) . . ?
O1 Co1 Cl1 164.02(2) 7_666 . ?
N1 Co1 Cl1 91.49(2) 7_666 . ?
N4 Co1 Cl1 105.78(2) . . ?
C5 O1 Co1 116.29(6) . 7_666 ?
C6 O2 C16 115.21(8) . . ?
C4 N1 C1 115.97(9) . . ?
C4 N1 Co1 115.13(6) . 7_666 ?
C1 N1 Co1 128.87(7) . 7_666 ?
C4 N2 C3 115.52(9) . . ?
C5 N3 C6 122.05(8) . . ?
C7 N4 C8 116.33(9) . . ?
C7 N4 Co1 114.82(6) . . ?
C8 N4 Co1 127.51(7) . . ?
C7 N5 C10 116.50(9) . . ?
C11 N6 C6 121.25(8) . . ?
C11 N6 Co1 117.87(7) . . ?
C6 N6 Co1 120.82(6) . . ?
C15 N7 C12 116.70(9) . . ?
C15 N7 Co1 130.53(8) . . ?
C12 N7 Co1 112.64(7) . . ?
C12 N8 C13 115.94(10) . . ?
N1 C1 C2 121.05(10) . . ?
C3 C2 C1 117.92(10) . . ?
N2 C3 C2 121.83(10) . . ?
N2 C4 N1 127.59(9) . . ?
N2 C4 C5 118.81(9) . . ?
N1 C4 C5 113.60(8) . . ?
O1 C5 N3 124.36(9) . . ?
O1 C5 C4 118.96(9) . . ?
N3 C5 C4 116.68(8) . . ?
O2 C6 N6 114.79(8) . . ?
O2 C6 N3 101.21(7) . . ?
N6 C6 N3 112.40(8) . . ?
O2 C6 C7 111.73(8) . . ?
N6 C6 C7 107.50(7) . . ?
N3 C6 C7 109.10(8) . . ?
N5 C7 N4 126.26(9) . . ?
N5 C7 C6 115.48(8) . . ?
N4 C7 C6 118.26(8) . . ?
N4 C8 C9 121.59(9) . . ?
C8 C9 C10 117.26(10) . . ?
N5 C10 C9 121.93(10) . . ?
N6 C11 N10 129.45(9) . . ?
N6 C11 C12 114.48(8) . . ?
N10 C11 C12 116.07(9) . . ?
N8 C12 N7 126.53(10) . . ?
N8 C12 C11 117.24(9) . . ?
N7 C12 C11 116.23(9) . . ?
N8 C13 C14 122.60(11) . . ?
C13 C14 C15 116.82(11) . . ?
N7 C15 C14 121.41(11) . . ?
Cl2 Co2 Cl2 108.854(19) . 2_655 ?
Cl2 Co2 Cl3 111.629(13) . . ?
Cl2 Co2 Cl3 109.381(12) 2_655 . ?
Cl2 Co2 Cl3 109.381(12) . 2_655 ?
Cl2 Co2 Cl3 111.629(13) 2_655 2_655 ?
Cl3 Co2 Cl3 105.97(2) . 2_655 ?

loop_
_geom_bond_atom_site_label_1
_geom_bond_atom_site_label_2
_geom_bond_distance
_geom_bond_site_symmetry_2
_geom_bond_publ_flag
Co1 N6 2.0481(8) . ?
Co1 N7 2.1431(9) . ?
Co1 O1 2.1469(8) 7_666 ?
Co1 N1 2.1580(9) 7_666 ?
Co1 N4 2.1648(9) . ?
Co1 Cl1 2.3864(3) . ?
O1 C5 1.2434(12) . ?
O1 Co1 2.1469(8) 7_666 ?
O2 C6 1.4052(11) . ?
O2 C16 1.4328(12) . ?
N10 C11 1.3237(13) . ?
N1 C4 1.3401(13) . ?
N1 C1 1.3452(13) . ?
N1 Co1 2.1580(9) 7_666 ?
N2 C4 1.3257(13) . ?
N2 C3 1.3460(14) . ?
N3 C5 1.3248(12) . ?
N3 C6 1.4629(12) . ?
N4 C7 1.3431(12) . ?
N4 C8 1.3477(13) . ?
N5 C7 1.3307(12) . ?
N5 C10 1.3376(14) . ?
N6 C11 1.3114(13) . ?
N6 C6 1.4451(12) . ?
N7 C15 1.3405(14) . ?
N7 C12 1.3413(13) . ?
N8 C12 1.3275(14) . ?
N8 C13 1.3425(15) . ?
C1 C2 1.3852(15) . ?
C2 C3 1.3826(16) . ?
C4 C5 1.4994(13) . ?
C6 C7 1.5449(13) . ?
C8 C9 1.3803(15) . ?
C9 C10 1.3902(16) . ?
C11 C12 1.5023(14) . ?
C13 C14 1.3834(18) . ?
C14 C15 1.3918(17) . ?
Co2 Cl2 2.2819(3) . ?
Co2 Cl2 2.2819(3) 2_655 ?
Co2 Cl3 2.2858(3) . ?
Co2 Cl3 2.2858(3) 2_655 ?

loop_
_geom_hbond_atom_site_label_D
_geom_hbond_atom_site_label_H
_geom_hbond_atom_site_label_A
_geom_hbond_distance_DH
_geom_hbond_distance_HA
_geom_hbond_distance_DA
_geom_hbond_angle_DHA
_geom_hbond_site_symmetry_A
N3 H3C O200 0.852(18) 2.052(18) 2.8501(12) 155.7(17) .
C1 H1 Cl1 0.95 2.79 3.3570(11) 119.3 7_666
C3 H3 N5 0.95 2.68 3.3173(14) 124.7 4_655
C9 H9 Cl2 0.95 2.87 3.5531(12) 129.9 8_556
C10 H10 Cl2 0.95 2.78 3.7219(11) 170.1 4_655
C13 H13 Cl1 0.95 2.91 3.6082(13) 131.3 5_666
C15 H15 Cl3 0.95 2.87 3.5963(12) 133.9 6_566
C16 H16A Cl1 0.98 2.71 3.5319(12) 141.8 7_656
C16 H16B Cl3 0.98 2.89 3.6591(11) 135.7 .
C16 H16C Cl1 0.98 2.85 3.6291(11) 136.6 .
O100 H11I Cl1 0.83(2) 2.37(2) 3.1935(10) 173(2) 6_565
O100 H10I Cl2 0.81(2) 2.47(2) 3.2697(11) 167(2) 1_565
O200 H20A Cl3 0.80(2) 2.48(2) 3.2817(11) 174(2) .
O200 H20B O100 0.77(2) 2.01(2) 2.7815(13) 176(2) .
